data_2241532
loop_
_publ_author_name
'Al-Alshaikh, Monirah A.'
'Abuelizz, Hatem A.'
'El-Emam, Ali A.'
'Abdelbaky, Mohammed S. M.'
'Garcia-Granda, Santiago'

_publ_section_title
;
 Crystal structure of
 3-{[4-(2-methoxyphenyl)piperazin-1-yl]methyl}-5-(thiophen-2-yl)-1,3,4-oxadiazole-2(3<i>H</i>)-thione
;
_journal_coeditor_code SU5269
_journal_issue 2
_journal_name_full 'Acta Crystallographica Section E'
_journal_page_first 269
_journal_page_last 272
_journal_paper_doi 10.1107/S2056989016000992
_journal_volume 72
_journal_year 2016
_chemical_formula_iupac 'C18 H20 N4 O2 S2'
_chemical_formula_moiety 'C18 H20 N4 O2 S2'
_chemical_formula_sum 'C18 H20 N4 O2 S2'
_chemical_formula_weight 388.5
_chemical_name_systematic
3-{[4-(2-Methoxyphenyl)piperazin-1-yl]methyl}-5-(thiophen-2-yl)-1,3,4-oxadiazole-2(3<i>H</i>)-thione
_space_group_IT_number 14
_symmetry_cell_setting monoclinic
_symmetry_space_group_name_Hall '-P 2ybc'
_symmetry_space_group_name_H-M 'P 1 21/c 1'
_atom_sites_solution_hydrogens geom
_atom_sites_solution_primary direct
_atom_sites_solution_secondary difmap
_audit_conform_dict_name cif_core.dic
_audit_conform_dict_version 2.4.3
_audit_creation_method 'WinGX routine CIF_UPDATE'
_cell_angle_alpha 90
_cell_angle_beta 93.4130(10)
_cell_angle_gamma 90
_cell_formula_units_Z 4
_cell_length_a 15.2925(2)
_cell_length_b 10.07450(10)
_cell_length_c 11.97260(10)
_cell_measurement_reflns_used 11296
_cell_measurement_temperature 100.0(10)
_cell_measurement_theta_max 70.475
_cell_measurement_theta_min 3.675
_cell_volume 1841.28(3)
_computing_cell_refinement
;
CrysAlis CCD (Oxford Diffraction, 2006)
;
_computing_data_collection
;
CrysAlis CCD (Oxford Diffraction, 2006)
;
_computing_data_reduction
;
CrysAlis RED (Oxford Diffraction, 2006)
;
_computing_molecular_graphics
;
ORTEP-3 for Windows (Farrugia, 2012) and Mercury (Macrae <i>et al.</i>,
2008)
;
_computing_publication_material
;
WinGX (Farrugia, 2012) and publCIF (Westrip, 2010)
;
_computing_structure_refinement
;
SHELXL97 (Sheldrick, 2008)
;
_computing_structure_solution
;
SHELXS97 (Sheldrick, 2008)
;
_diffrn_ambient_temperature 100.0(10)
_diffrn_detector_area_resol_mean 10.2673
_diffrn_measured_fraction_theta_full 0.986
_diffrn_measured_fraction_theta_max 0.986
_diffrn_measurement_device_type 'Agilent Xcalibur Ruby Gemini'
_diffrn_measurement_method '\w scans'
_diffrn_radiation_monochromator graphite
_diffrn_radiation_type CuK\a
_diffrn_radiation_wavelength 1.54184
_diffrn_reflns_av_R_equivalents 0.0255
_diffrn_reflns_limit_h_max 17
_diffrn_reflns_limit_h_min -18
_diffrn_reflns_limit_k_max 12
_diffrn_reflns_limit_k_min -8
_diffrn_reflns_limit_l_max 14
_diffrn_reflns_limit_l_min -14
_diffrn_reflns_number 13494
_diffrn_reflns_theta_full 70.65
_diffrn_reflns_theta_max 70.65
_diffrn_reflns_theta_min 5.26
_exptl_absorpt_coefficient_mu 2.796
_exptl_absorpt_correction_T_max 0.315
_exptl_absorpt_correction_T_min 0.225
_exptl_absorpt_correction_type multi-scan
_exptl_absorpt_process_details
;
(CrysAlis PRO; Agilent, 2014)
;
_exptl_crystal_colour colourless
_exptl_crystal_density_diffrn 1.401
_exptl_crystal_density_method 'not measured'
_exptl_crystal_description prism
_exptl_crystal_F_000 816
_exptl_crystal_size_max 0.7042
_exptl_crystal_size_mid 0.5109
_exptl_crystal_size_min 0.4128
_refine_diff_density_max 0.95
_refine_diff_density_min -0.653
_refine_ls_extinction_method none
_refine_ls_goodness_of_fit_ref 1.043
_refine_ls_hydrogen_treatment constr
_refine_ls_matrix_type full
_refine_ls_number_constraints 0
_refine_ls_number_parameters 230
_refine_ls_number_reflns 3494
_refine_ls_number_restraints 0
_refine_ls_restrained_S_all 1.043
_refine_ls_R_factor_all 0.0452
_refine_ls_R_factor_gt 0.0445
_refine_ls_shift/su_max 0
_refine_ls_shift/su_mean 0
_refine_ls_structure_factor_coef Fsqd
_refine_ls_weighting_details 'calc w=1/[\s^2^(Fo^2^)+(0.0574P)^2^+2.0480P] where P=(Fo^2^+2Fc^2^)/3'
_refine_ls_weighting_scheme calc
_refine_ls_wR_factor_gt 0.1125
_refine_ls_wR_factor_ref 0.1129
_reflns_number_gt 3401
_reflns_number_total 3545
_reflns_threshold_expression >2sigma(I)
_cod_data_source_file su5269sup1.cif
_cod_data_source_block I
_cod_original_sg_symbol_H-M 'P 21/c'
_cod_database_code 2241532

loop_
_symmetry_equiv_pos_as_xyz
'x, y, z'
'-x, y+1/2, -z+1/2'
'-x, -y, -z'
'x, -y-1/2, z-1/2'

loop_
_atom_site_type_symbol
_atom_site_label
_atom_site_fract_x
_atom_site_fract_y
_atom_site_fract_z
_atom_site_U_iso_or_equiv
_atom_site_adp_type
_atom_site_calc_flag
_atom_site_refinement_flags
_atom_site_occupancy
_atom_site_symmetry_multiplicity
_atom_site_disorder_assembly
_atom_site_disorder_group
S S1 0.89998(3) 0.09896(5) 0.99378(4) 0.02414(15) Uani d . 1 1 . .
S S2A 0.87403(4) 0.74266(6) 1.04820(5) 0.02497(16) Uani d P 0.7913(14) 1 A 1
C C16A 0.94021(8) 0.57554(13) 1.21094(10) 0.02497(16) Uani d P 0.7913(14) 1 A 1
H H16A 0.9598 0.501 1.2508 0.03 Uiso calc PR 0.7913(14) 1 A 1
S S2B 0.94021(8) 0.57554(13) 1.21094(10) 0.02497(16) Uani d P 0.2087(14) 1 A 2
C C16B 0.87403(4) 0.74266(6) 1.04820(5) 0.02497(16) Uani d P 0.2087(14) 1 A 2
H H16B 0.8502 0.779 0.9817 0.03 Uiso calc PR 0.2087(14) 1 A 2
O O1 0.90631(8) 0.35048(13) 1.06190(11) 0.0189(3) Uani d . 1 1 . .
O O2 0.43793(9) 0.38449(17) 0.90935(12) 0.0312(4) Uani d . 1 1 . .
N N3 0.85646(10) 0.33316(16) 0.89001(13) 0.0192(3) Uani d . 1 1 . .
N N1 0.55319(10) 0.37224(16) 0.74811(13) 0.0198(3) Uani d . 1 1 . .
N N4 0.85770(10) 0.46847(16) 0.91387(13) 0.0204(3) Uani d . 1 1 . .
N N2 0.73225(10) 0.29806(17) 0.75238(13) 0.0210(3) Uani d . 1 1 . .
C C1 0.46191(12) 0.37565(18) 0.71654(16) 0.0202(4) Uani d . 1 1 . .
C C15 0.90176(11) 0.58606(19) 1.08927(15) 0.0183(4) Uani d . 1 1 . .
C C14 0.88737(11) 0.47285(19) 1.01696(15) 0.0180(4) Uani d . 1 1 A .
C C13 0.88567(12) 0.26006(19) 0.97769(15) 0.0187(4) Uani d . 1 1 . .
C C6 0.40227(13) 0.3813(2) 0.80197(17) 0.0229(4) Uani d . 1 1 . .
C C9 0.67626(13) 0.2461(2) 0.83683(17) 0.0237(4) Uani d . 1 1 . .
H H9A 0.6806 0.3025 0.9026 0.028 Uiso calc R 1 1 . .
H H9B 0.6955 0.1577 0.8589 0.028 Uiso calc R 1 1 . .
C C11 0.61058(12) 0.4202(2) 0.66366(16) 0.0231(4) Uani d . 1 1 . .
H H11A 0.5908 0.5066 0.6368 0.028 Uiso calc R 1 1 . .
H H11B 0.6088 0.3596 0.6007 0.028 Uiso calc R 1 1 . .
C C4 0.28120(13) 0.3853(2) 0.66375(19) 0.0278(5) Uani d . 1 1 . .
H H4 0.2211 0.3875 0.6463 0.033 Uiso calc R 1 1 . .
C C3 0.33874(14) 0.3826(2) 0.57913(18) 0.0284(5) Uani d . 1 1 . .
H H3 0.3177 0.3844 0.5046 0.034 Uiso calc R 1 1 . .
C C2 0.42871(13) 0.3770(2) 0.60627(17) 0.0249(4) Uani d . 1 1 . .
H H2 0.4672 0.3741 0.5491 0.03 Uiso calc R 1 1 . .
C C10 0.70379(12) 0.4304(2) 0.71497(16) 0.0228(4) Uani d . 1 1 . .
H H10A 0.7424 0.4638 0.66 0.027 Uiso calc R 1 1 . .
H H10B 0.7058 0.4912 0.7779 0.027 Uiso calc R 1 1 . .
C C8 0.58162(13) 0.2411(2) 0.78978(18) 0.0240(4) Uani d . 1 1 . .
H H8A 0.5763 0.177 0.7292 0.029 Uiso calc R 1 1 . .
H H8B 0.5441 0.2125 0.8478 0.029 Uiso calc R 1 1 . .
C C5 0.31283(13) 0.3849(2) 0.77469(18) 0.0275(5) Uani d . 1 1 . .
H H5 0.2738 0.3869 0.8313 0.033 Uiso calc R 1 1 . .
C C12 0.82390(12) 0.2821(2) 0.77866(15) 0.0224(4) Uani d . 1 1 . .
H H12A 0.8555 0.3268 0.7217 0.027 Uiso calc R 1 1 . .
H H12B 0.8379 0.1883 0.7749 0.027 Uiso calc R 1 1 . .
C C17 0.93757(13) 0.7167(2) 1.24746(17) 0.0268(4) Uani d . 1 1 . .
H H17 0.9571 0.7421 1.3193 0.032 Uiso calc R 1 1 A 1
C C7 0.38537(15) 0.4430(3) 0.99152(19) 0.0342(5) Uani d . 1 1 . .
H H7A 0.4167 0.4403 1.0634 0.051 Uiso calc R 1 1 . .
H H7B 0.3316 0.3943 0.9947 0.051 Uiso calc R 1 1 . .
H H7C 0.3726 0.5335 0.9715 0.051 Uiso calc R 1 1 . .
C C18 0.90558(13) 0.8060(2) 1.1716(2) 0.0297(5) Uani d . 1 1 A .
H H18 0.9016 0.8961 1.1874 0.036 Uiso calc R 1 1 B 1

loop_
_atom_site_aniso_label
_atom_site_aniso_U_11
_atom_site_aniso_U_22
_atom_site_aniso_U_33
_atom_site_aniso_U_12
_atom_site_aniso_U_13
_atom_site_aniso_U_23
S1 0.0282(3) 0.0197(3) 0.0246(3) 0.00178(18) 0.00181(19) 0.00051(18)
S2A 0.0229(3) 0.0257(3) 0.0265(3) -0.0011(2) 0.0022(2) -0.0008(2)
C16A 0.0229(3) 0.0257(3) 0.0265(3) -0.0011(2) 0.0022(2) -0.0008(2)
S2B 0.0229(3) 0.0257(3) 0.0265(3) -0.0011(2) 0.0022(2) -0.0008(2)
C16B 0.0229(3) 0.0257(3) 0.0265(3) -0.0011(2) 0.0022(2) -0.0008(2)
O1 0.0189(6) 0.0199(6) 0.0177(6) 0.0015(5) 0.0001(5) 0.0003(5)
O2 0.0213(7) 0.0510(10) 0.0218(7) -0.0010(6) 0.0057(6) -0.0044(6)
N3 0.0175(7) 0.0216(8) 0.0184(8) 0.0028(6) 0.0006(6) -0.0007(6)
N1 0.0161(8) 0.0234(8) 0.0201(8) 0.0005(6) 0.0037(6) 0.0027(6)
N4 0.0196(8) 0.0219(8) 0.0197(8) 0.0030(6) 0.0022(6) 0.0002(6)
N2 0.0170(8) 0.0260(8) 0.0201(8) 0.0035(6) 0.0011(6) 0.0002(7)
C1 0.0175(9) 0.0190(9) 0.0244(10) -0.0012(7) 0.0030(7) 0.0003(7)
C15 0.0141(8) 0.0219(9) 0.0191(9) 0.0009(7) 0.0019(7) 0.0014(7)
C14 0.0128(8) 0.0209(9) 0.0204(9) 0.0022(7) 0.0029(7) 0.0023(7)
C13 0.0143(8) 0.0241(10) 0.0182(9) 0.0006(7) 0.0031(7) -0.0016(7)
C6 0.0216(10) 0.0233(10) 0.0239(10) -0.0022(8) 0.0034(8) 0.0000(8)
C9 0.0218(10) 0.0248(10) 0.0245(10) 0.0031(8) 0.0021(8) 0.0047(8)
C11 0.0177(9) 0.0309(11) 0.0211(9) 0.0008(8) 0.0031(7) 0.0060(8)
C4 0.0163(9) 0.0309(11) 0.0360(11) -0.0025(8) 0.0000(8) 0.0014(9)
C3 0.0228(10) 0.0351(12) 0.0267(10) -0.0024(8) -0.0019(8) 0.0032(9)
C2 0.0197(9) 0.0309(11) 0.0246(10) -0.0008(8) 0.0042(8) 0.0010(8)
C10 0.0177(9) 0.0284(10) 0.0224(9) -0.0002(8) 0.0024(7) 0.0055(8)
C8 0.0203(9) 0.0228(10) 0.0290(10) -0.0003(7) 0.0030(8) 0.0035(8)
C5 0.0197(10) 0.0331(11) 0.0307(11) -0.0032(8) 0.0087(8) -0.0001(9)
C12 0.0204(9) 0.0295(10) 0.0174(9) 0.0047(8) 0.0017(7) -0.0042(8)
C17 0.0173(9) 0.0420(12) 0.0211(9) -0.0069(8) 0.0027(7) -0.0057(9)
C7 0.0326(11) 0.0442(13) 0.0272(11) -0.0067(10) 0.0117(9) -0.0083(10)
C18 0.0240(10) 0.0230(10) 0.0432(12) -0.0017(8) 0.0102(9) -0.0017(9)

loop_
_atom_type_symbol
_atom_type_description
_atom_type_scat_dispersion_real
_atom_type_scat_dispersion_imag
_atom_type_scat_source
C C 0.0181 0.0091 'International Tables Vol C Tables 4.2.6.8 and 6.1.1.4'
H H 0 0 'International Tables Vol C Tables 4.2.6.8 and 6.1.1.4'
N N 0.0311 0.018 'International Tables Vol C Tables 4.2.6.8 and 6.1.1.4'
O O 0.0492 0.0322 'International Tables Vol C Tables 4.2.6.8 and 6.1.1.4'
S S 0.3331 0.5567 'International Tables Vol C Tables 4.2.6.8 and 6.1.1.4'

loop_
_geom_angle_atom_site_label_1
_geom_angle_atom_site_label_2
_geom_angle_atom_site_label_3
_geom_angle
C18 S2A C15 92.58(10)
C17 C16A C15 101.32(13)
C17 C16A H16A 129.3
C15 C16A H16A 129.3
C14 O1 C13 105.85(14)
C6 O2 C7 116.52(17)
C13 N3 N4 112.23(15)
C13 N3 C12 126.27(17)
N4 N3 C12 121.49(15)
C1 N1 C11 115.34(15)
C1 N1 C8 112.16(15)
C11 N1 C8 110.80(15)
C14 N4 N3 103.26(15)
C12 N2 C9 114.55(15)
C12 N2 C10 116.12(16)
C9 N2 C10 111.25(15)
C2 C1 C6 118.29(18)
C2 C1 N1 123.40(17)
C6 C1 N1 118.28(17)
C14 C15 C16A 123.32(15)
C14 C15 S2A 122.32(14)
C16A C15 S2A 114.33(12)
N4 C14 O1 113.53(16)
N4 C14 C15 129.37(18)
O1 C14 C15 117.09(16)
N3 C13 O1 105.12(16)
N3 C13 S1 132.09(15)
O1 C13 S1 122.77(14)
O2 C6 C5 123.60(18)
O2 C6 C1 116.35(17)
C5 C6 C1 120.05(19)
N2 C9 C8 109.84(16)
N2 C9 H9A 109.7
C8 C9 H9A 109.7
N2 C9 H9B 109.7
C8 C9 H9B 109.7
H9A C9 H9B 108.2
N1 C11 C10 109.26(15)
N1 C11 H11A 109.8
C10 C11 H11A 109.8
N1 C11 H11B 109.8
C10 C11 H11B 109.8
H11A C11 H11B 108.3
C3 C4 C5 120.10(19)
C3 C4 H4 120
C5 C4 H4 120
C4 C3 C2 119.49(19)
C4 C3 H3 120.3
C2 C3 H3 120.3
C1 C2 C3 121.48(19)
C1 C2 H2 119.3
C3 C2 H2 119.3
N2 C10 C11 108.46(16)
N2 C10 H10A 110
C11 C10 H10A 110
N2 C10 H10B 110
C11 C10 H10B 110
H10A C10 H10B 108.4
N1 C8 C9 110.57(16)
N1 C8 H8A 109.5
C9 C8 H8A 109.5
N1 C8 H8B 109.5
C9 C8 H8B 109.5
H8A C8 H8B 108.1
C4 C5 C6 120.56(19)
C4 C5 H5 119.7
C6 C5 H5 119.7
N2 C12 N3 115.51(15)
N2 C12 H12A 108.4
N3 C12 H12A 108.4
N2 C12 H12B 108.4
N3 C12 H12B 108.4
H12A C12 H12B 107.5
C18 C17 C16A 117.01(18)
C18 C17 H17 121.5
C16A C17 H17 121.5
O2 C7 H7A 109.5
O2 C7 H7B 109.5
H7A C7 H7B 109.5
O2 C7 H7C 109.5
H7A C7 H7C 109.5
H7B C7 H7C 109.5
C17 C18 S2A 114.76(17)
C17 C18 H18 122.6
S2A C18 H18 122.6

loop_
_geom_bond_atom_site_label_1
_geom_bond_atom_site_label_2
_geom_bond_distance
S1 C13 1.647(2)
S2A C18 1.655(2)
S2A C15 1.6988(19)
C16A C17 1.489(3)
C16A C15 1.542(2)
C16A H16A 0.93
O1 C14 1.369(2)
O1 C13 1.381(2)
O2 C6 1.367(3)
O2 C7 1.434(3)
N3 C13 1.337(2)
N3 N4 1.393(2)
N3 C12 1.487(2)
N1 C1 1.425(2)
N1 C11 1.460(2)
N1 C8 1.469(2)
N4 C14 1.290(2)
N2 C12 1.427(2)
N2 C9 1.460(2)
N2 C10 1.464(3)
C1 C2 1.386(3)
C1 C6 1.412(3)
C15 C14 1.441(3)
C6 C5 1.388(3)
C9 C8 1.522(3)
C9 H9A 0.97
C9 H9B 0.97
C11 C10 1.522(3)
C11 H11A 0.97
C11 H11B 0.97
C4 C3 1.381(3)
C4 C5 1.386(3)
C4 H4 0.93
C3 C2 1.396(3)
C3 H3 0.93
C2 H2 0.93
C10 H10A 0.97
C10 H10B 0.97
C8 H8A 0.97
C8 H8B 0.97
C5 H5 0.93
C12 H12A 0.97
C12 H12B 0.97
C17 C18 1.349(3)
C17 H17 0.93
C7 H7A 0.96
C7 H7B 0.96
C7 H7C 0.96
C18 H18 0.93

loop_
_geom_hbond_atom_site_label_D
_geom_hbond_atom_site_label_H
_geom_hbond_atom_site_label_A
_geom_hbond_site_symmetry_A
_geom_hbond_distance_DH
_geom_hbond_distance_HA
_geom_hbond_distance_DA
_geom_hbond_angle_DHA
C12 H12A S1 4_565 0.97 2.95 3.860(2) 157
C17 H17 O1 2_757 0.93 2.69 3.475(2) 143
C5 H5 Cg1 3_667 0.93 2.95 3.660(2) 135

loop_
_geom_torsion_atom_site_label_1
_geom_torsion_atom_site_label_2
_geom_torsion_atom_site_label_3
_geom_torsion_atom_site_label_4
_geom_torsion
C13 N3 N4 C14 -0.5(2)
C12 N3 N4 C14 178.38(15)
C11 N1 C1 C2 22.5(3)
C8 N1 C1 C2 -105.7(2)
C11 N1 C1 C6 -155.90(18)
C8 N1 C1 C6 76.0(2)
C17 C16A C15 C14 -177.76(16)
C17 C16A C15 S2A 0.16(15)
C18 S2A C15 C14 177.79(16)
C18 S2A C15 C16A -0.16(13)
N3 N4 C14 O1 0.53(19)
N3 N4 C14 C15 -178.64(17)
C13 O1 C14 N4 -0.4(2)
C13 O1 C14 C15 178.90(15)
C16A C15 C14 N4 -178.37(16)
S2A C15 C14 N4 3.9(3)
C16A C15 C14 O1 2.5(2)
S2A C15 C14 O1 -175.28(13)
N4 N3 C13 O1 0.29(19)
C12 N3 C13 O1 -178.53(15)
N4 N3 C13 S1 -178.25(15)
C12 N3 C13 S1 2.9(3)
C14 O1 C13 N3 0.03(18)
C14 O1 C13 S1 178.74(13)
C7 O2 C6 C5 -24.0(3)
C7 O2 C6 C1 155.31(19)
C2 C1 C6 O2 -177.78(18)
N1 C1 C6 O2 0.7(3)
C2 C1 C6 C5 1.5(3)
N1 C1 C6 C5 179.97(18)
C12 N2 C9 C8 -167.82(16)
C10 N2 C9 C8 58.0(2)
C1 N1 C11 C10 171.49(16)
C8 N1 C11 C10 -59.7(2)
C5 C4 C3 C2 1.1(3)
C6 C1 C2 C3 -0.5(3)
N1 C1 C2 C3 -178.91(19)
C4 C3 C2 C1 -0.8(3)
C12 N2 C10 C11 165.92(15)
C9 N2 C10 C11 -60.7(2)
N1 C11 C10 N2 60.7(2)
C1 N1 C8 C9 -172.53(16)
C11 N1 C8 C9 57.0(2)
N2 C9 C8 N1 -55.2(2)
C3 C4 C5 C6 -0.2(3)
O2 C6 C5 C4 178.1(2)
C1 C6 C5 C4 -1.2(3)
C9 N2 C12 N3 -52.8(2)
C10 N2 C12 N3 79.1(2)
C13 N3 C12 N2 110.8(2)
N4 N3 C12 N2 -67.9(2)
C15 C16A C17 C18 -0.1(2)
C16A C17 C18 S2A 0.0(2)
C15 S2A C18 C17 0.11(17)

_cod_database_fobs_code 2241532
